data_7107017
loop_
_publ_author_name
'Jingmei Shen'
'Glenn P. A. Yap'
'Jan-Philipp Werner'
'Klaus H.Theopold'

_publ_section_title
;
 Reactions of a quintuply bonded chromium dimer with alkynes
;
_journal_name_full Chem.Commun.
_journal_page_first 12191
_journal_paper_doi 10.1039/c1cc15218a
_journal_volume 47
_journal_year 2011
_chemical_formula_sum 'C58 H82 Cr2 N4'
_chemical_formula_weight 939.28
_chemical_name_systematic
;
?
;
_space_group_IT_number 14
_symmetry_cell_setting monoclinic
_symmetry_space_group_name_Hall '-P 2yn'
_symmetry_space_group_name_H-M 'P 1 21/n 1'
_atom_sites_solution_hydrogens geom
_atom_sites_solution_primary direct
_atom_sites_solution_secondary difmap
_audit_creation_method SHELXL-97
_cell_angle_alpha 90.00
_cell_angle_beta 105.677(4)
_cell_angle_gamma 90.00
_cell_formula_units_Z 4
_cell_length_a 13.145(3)
_cell_length_b 23.048(6)
_cell_length_c 18.413(5)
_cell_measurement_reflns_used 960
_cell_measurement_temperature 200(2)
_cell_measurement_theta_max 24.15
_cell_measurement_theta_min 2.39
_cell_volume 5371(2)
_computing_cell_refinement 'SAINT (Bruker, 2002)'
_computing_data_collection 'SMART (Bruker, 2002)'
_computing_data_reduction SAINT
_computing_molecular_graphics 'SHELXTL (Sheldrick, 2001)'
_computing_publication_material 'SHELXTL (Sheldrick, 2001)'
_computing_structure_refinement 'SHELXL-97 (Sheldrick, 2008)'
_computing_structure_solution 'SHELXS-97 (Sheldrick, 2008)'
_diffrn_ambient_temperature 200(2)
_diffrn_detector_area_resol_mean 836.6
_diffrn_measured_fraction_theta_full 1.000
_diffrn_measured_fraction_theta_max 0.996
_diffrn_measurement_device_type 'Bruker AXS APEX diffractometer'
_diffrn_measurement_method \w
_diffrn_radiation_monochromator graphite
_diffrn_radiation_source 'fine-focus sealed tube'
_diffrn_radiation_type MoK\a
_diffrn_radiation_wavelength 0.71073
_diffrn_reflns_av_R_equivalents 0.0652
_diffrn_reflns_av_sigmaI/netI 0.0579
_diffrn_reflns_limit_h_max 17
_diffrn_reflns_limit_h_min -16
_diffrn_reflns_limit_k_max 30
_diffrn_reflns_limit_k_min -30
_diffrn_reflns_limit_l_max 24
_diffrn_reflns_limit_l_min -24
_diffrn_reflns_number 56130
_diffrn_reflns_theta_full 25.00
_diffrn_reflns_theta_max 28.36
_diffrn_reflns_theta_min 1.45
_exptl_absorpt_coefficient_mu 0.444
_exptl_absorpt_correction_T_max 0.9545
_exptl_absorpt_correction_T_min 0.7782
_exptl_absorpt_correction_type multi-scan
_exptl_absorpt_process_details 'SADABS (Sheldrick, 2003)'
_exptl_crystal_colour 'dark purple'
_exptl_crystal_density_diffrn 1.162
_exptl_crystal_density_method 'not measured'
_exptl_crystal_description block
_exptl_crystal_F_000 2024
_exptl_crystal_size_max 0.60
_exptl_crystal_size_mid 0.19
_exptl_crystal_size_min 0.11
_refine_diff_density_max 1.356
_refine_diff_density_min -0.366
_refine_diff_density_rms 0.098
_refine_ls_extinction_method none
_refine_ls_goodness_of_fit_ref 1.038
_refine_ls_hydrogen_treatment constr
_refine_ls_matrix_type full
_refine_ls_number_parameters 595
_refine_ls_number_reflns 13376
_refine_ls_number_restraints 0
_refine_ls_restrained_S_all 1.038
_refine_ls_R_factor_all 0.1023
_refine_ls_R_factor_gt 0.0641
_refine_ls_shift/su_max 0.001
_refine_ls_shift/su_mean 0.000
_refine_ls_structure_factor_coef Fsqd
_refine_ls_weighting_details 'calc w=1/[\s^2^(Fo^2^)+(0.1033P)^2^+1.1286P] where P=(Fo^2^+2Fc^2^)/3'
_refine_ls_weighting_scheme calc
_refine_ls_wR_factor_gt 0.1576
_refine_ls_wR_factor_ref 0.1838
_reflns_number_gt 8861
_reflns_number_total 13376
_reflns_threshold_expression >2sigma(I)
_cod_data_source_file c1cc15218a.txt
_cod_data_source_block klat811
_cod_original_sg_symbol_H-M P2(1)/n
_cod_database_code 7107017

loop_
_symmetry_equiv_pos_as_xyz
'x, y, z'
'-x+1/2, y+1/2, -z+1/2'
'-x, -y, -z'
'x-1/2, -y-1/2, z-1/2'

loop_
_atom_site_label
_atom_site_type_symbol
_atom_site_fract_x
_atom_site_fract_y
_atom_site_fract_z
_atom_site_U_iso_or_equiv
_atom_site_adp_type
_atom_site_occupancy
_atom_site_symmetry_multiplicity
_atom_site_calc_flag
_atom_site_refinement_flags
Cr1 Cr 0.08169(3) 0.226906(16) 0.39962(2) 0.02776(12) Uani 1 1 d .
Cr2 Cr 0.11329(3) 0.305378(16) 0.37512(2) 0.02809(12) Uani 1 1 d .
N1 N 0.20413(17) 0.19984(8) 0.47333(11) 0.0284(4) Uani 1 1 d .
N2 N 0.24754(17) 0.32180(9) 0.44575(12) 0.0292(4) Uani 1 1 d .
N3 N 0.08430(17) 0.30401(8) 0.26581(11) 0.0274(4) Uani 1 1 d .
N4 N -0.02290(16) 0.20355(8) 0.31200(11) 0.0274(4) Uani 1 1 d .
C1 C 0.2845(2) 0.23266(10) 0.51785(15) 0.0332(6) Uani 1 1 d .
H1 H 0.3306 0.2144 0.5604 0.040 Uiso 1 1 calc R
C2 C 0.3029(2) 0.28917(11) 0.50545(15) 0.0327(6) Uani 1 1 d .
H2 H 0.3592 0.3077 0.5414 0.039 Uiso 1 1 calc R
C3 C 0.3093(2) 0.11204(11) 0.46827(15) 0.0364(6) Uani 1 1 d .
C4 C 0.3287(3) 0.05315(12) 0.48531(17) 0.0463(8) Uani 1 1 d .
H4 H 0.3884 0.0351 0.4752 0.056 Uiso 1 1 calc R
C5 C 0.2631(3) 0.02109(12) 0.51640(17) 0.0518(9) Uani 1 1 d .
H5 H 0.2776 -0.0188 0.5274 0.062 Uiso 1 1 calc R
C6 C 0.1766(3) 0.04647(12) 0.53163(16) 0.0477(8) Uani 1 1 d .
H6 H 0.1315 0.0236 0.5526 0.057 Uiso 1 1 calc R
C7 C 0.1534(2) 0.10512(11) 0.51696(15) 0.0371(6) Uani 1 1 d .
C8 C 0.2225(2) 0.13804(10) 0.48576(14) 0.0314(6) Uani 1 1 d .
C9 C 0.3843(2) 0.14516(13) 0.43278(17) 0.0420(7) Uani 1 1 d .
H9 H 0.3557 0.1853 0.4208 0.050 Uiso 1 1 calc R
C10 C 0.4941(3) 0.15010(17) 0.4880(2) 0.0613(9) Uani 1 1 d .
H10A H 0.4888 0.1702 0.5337 0.092 Uiso 1 1 calc R
H10B H 0.5405 0.1721 0.4644 0.092 Uiso 1 1 calc R
H10C H 0.5233 0.1112 0.5012 0.092 Uiso 1 1 calc R
C11 C 0.3931(3) 0.11725(16) 0.3598(2) 0.0611(9) Uani 1 1 d .
H11A H 0.4187 0.0773 0.3698 0.092 Uiso 1 1 calc R
H11B H 0.4429 0.1395 0.3395 0.092 Uiso 1 1 calc R
H11C H 0.3236 0.1170 0.3230 0.092 Uiso 1 1 calc R
C12 C 0.0636(3) 0.13218(13) 0.54125(16) 0.0438(7) Uani 1 1 d .
H12 H 0.0448 0.1692 0.5125 0.053 Uiso 1 1 calc R
C13 C 0.1002(3) 0.14789(19) 0.62501(19) 0.0705(11) Uani 1 1 d .
H13A H 0.1232 0.1127 0.6548 0.106 Uiso 1 1 calc R
H13B H 0.0417 0.1658 0.6404 0.106 Uiso 1 1 calc R
H13C H 0.1593 0.1753 0.6335 0.106 Uiso 1 1 calc R
C14 C -0.0365(3) 0.09475(16) 0.5241(2) 0.0619(9) Uani 1 1 d .
H14A H -0.0565 0.0839 0.4707 0.093 Uiso 1 1 calc R
H14B H -0.0941 0.1168 0.5355 0.093 Uiso 1 1 calc R
H14C H -0.0228 0.0596 0.5553 0.093 Uiso 1 1 calc R
C15 C 0.3617(2) 0.39264(13) 0.40366(18) 0.0457(7) Uani 1 1 d .
C16 C 0.4023(3) 0.44879(16) 0.4063(2) 0.0666(11) Uani 1 1 d .
H16 H 0.4504 0.4577 0.3777 0.080 Uiso 1 1 calc R
C17 C 0.3742(4) 0.49158(16) 0.4494(3) 0.0789(13) Uani 1 1 d .
H17 H 0.4026 0.5295 0.4497 0.095 Uiso 1 1 calc R
C18 C 0.3057(3) 0.47965(14) 0.4916(2) 0.0665(11) Uani 1 1 d .
H18 H 0.2876 0.5095 0.5214 0.080 Uiso 1 1 calc R
C19 C 0.2611(3) 0.42394(12) 0.49191(17) 0.0463(8) Uani 1 1 d .
C20 C 0.2888(2) 0.38089(11) 0.44657(16) 0.0376(6) Uani 1 1 d .
C21 C 0.4012(2) 0.34612(15) 0.36007(18) 0.0494(8) Uani 1 1 d .
H21 H 0.3410 0.3192 0.3384 0.059 Uiso 1 1 calc R
C22 C 0.4392(3) 0.37008(18) 0.2947(2) 0.0660(10) Uani 1 1 d .
H22A H 0.3850 0.3957 0.2639 0.099 Uiso 1 1 calc R
H22B H 0.4523 0.3379 0.2637 0.099 Uiso 1 1 calc R
H22C H 0.5047 0.3920 0.3147 0.099 Uiso 1 1 calc R
C23 C 0.4892(3) 0.31067(19) 0.4116(2) 0.0728(12) Uani 1 1 d .
H23A H 0.5492 0.3361 0.4341 0.109 Uiso 1 1 calc R
H23B H 0.5118 0.2802 0.3822 0.109 Uiso 1 1 calc R
H23C H 0.4634 0.2929 0.4516 0.109 Uiso 1 1 calc R
C24 C 0.1889(3) 0.41212(13) 0.54020(18) 0.0502(8) Uani 1 1 d .
H24 H 0.1458 0.3770 0.5200 0.060 Uiso 1 1 calc R
C25 C 0.2485(4) 0.4004(2) 0.6214(2) 0.0871(14) Uani 1 1 d .
H25A H 0.2977 0.3681 0.6234 0.131 Uiso 1 1 calc R
H25B H 0.1984 0.3904 0.6503 0.131 Uiso 1 1 calc R
H25C H 0.2882 0.4351 0.6431 0.131 Uiso 1 1 calc R
C26 C 0.1130(4) 0.4631(2) 0.5387(3) 0.0929(15) Uani 1 1 d .
H26A H 0.1527 0.4963 0.5655 0.139 Uiso 1 1 calc R
H26B H 0.0588 0.4516 0.5633 0.139 Uiso 1 1 calc R
H26C H 0.0793 0.4741 0.4862 0.139 Uiso 1 1 calc R
C27 C -0.0010(2) 0.27480(11) 0.22139(14) 0.0328(6) Uani 1 1 d .
H27 H -0.0268 0.2878 0.1708 0.039 Uiso 1 1 calc R
C28 C -0.0519(2) 0.22960(11) 0.24196(14) 0.0330(6) Uani 1 1 d .
H28 H -0.1120 0.2146 0.2057 0.040 Uiso 1 1 calc R
C29 C 0.1968(2) 0.30965(12) 0.17934(15) 0.0387(6) Uani 1 1 d .
C30 C 0.2414(3) 0.34246(14) 0.13236(17) 0.0468(7) Uani 1 1 d .
H30 H 0.2809 0.3235 0.1031 0.056 Uiso 1 1 calc R
C31 C 0.2295(3) 0.40143(15) 0.12736(18) 0.0521(8) Uani 1 1 d .
H31 H 0.2608 0.4229 0.0950 0.063 Uiso 1 1 calc R
C32 C 0.1728(3) 0.42944(13) 0.16893(17) 0.0476(8) Uani 1 1 d .
H32 H 0.1653 0.4704 0.1650 0.057 Uiso 1 1 calc R
C33 C 0.1251(2) 0.39911(12) 0.21733(16) 0.0388(6) Uani 1 1 d .
C34 C 0.1377(2) 0.33844(11) 0.22141(14) 0.0309(5) Uani 1 1 d .
C35 C 0.2115(3) 0.24396(13) 0.18172(17) 0.0460(7) Uani 1 1 d .
H35 H 0.1762 0.2280 0.2192 0.055 Uiso 1 1 calc R
C36 C 0.3280(3) 0.22728(18) 0.2075(2) 0.0709(11) Uani 1 1 d .
H36A H 0.3657 0.2455 0.1743 0.106 Uiso 1 1 calc R
H36B H 0.3348 0.1850 0.2053 0.106 Uiso 1 1 calc R
H36C H 0.3582 0.2406 0.2594 0.106 Uiso 1 1 calc R
C37 C 0.1584(4) 0.21693(16) 0.1050(2) 0.0669(11) Uani 1 1 d .
H37A H 0.0827 0.2258 0.0911 0.100 Uiso 1 1 calc R
H37B H 0.1684 0.1748 0.1078 0.100 Uiso 1 1 calc R
H37C H 0.1902 0.2329 0.0668 0.100 Uiso 1 1 calc R
C38 C 0.0566(3) 0.43094(13) 0.25782(18) 0.0469(7) Uani 1 1 d .
H38 H 0.0445 0.4044 0.2976 0.056 Uiso 1 1 calc R
C39 C 0.1079(4) 0.48600(15) 0.2970(2) 0.0700(11) Uani 1 1 d .
H39A H 0.1774 0.4766 0.3307 0.105 Uiso 1 1 calc R
H39B H 0.0631 0.5027 0.3265 0.105 Uiso 1 1 calc R
H39C H 0.1162 0.5141 0.2591 0.105 Uiso 1 1 calc R
C40 C -0.0507(3) 0.4438(2) 0.2033(3) 0.0920(15) Uani 1 1 d .
H40A H -0.0412 0.4688 0.1625 0.138 Uiso 1 1 calc R
H40B H -0.0956 0.4636 0.2302 0.138 Uiso 1 1 calc R
H40C H -0.0842 0.4074 0.1820 0.138 Uiso 1 1 calc R
C41 C -0.0391(2) 0.09655(11) 0.30306(15) 0.0386(7) Uani 1 1 d .
C42 C -0.1002(3) 0.04749(13) 0.30503(18) 0.0533(9) Uani 1 1 d .
H42 H -0.0733 0.0104 0.2972 0.064 Uiso 1 1 calc R
C43 C -0.1979(3) 0.05109(16) 0.31792(19) 0.0618(10) Uani 1 1 d .
H43 H -0.2380 0.0169 0.3184 0.074 Uiso 1 1 calc R
C44 C -0.2375(3) 0.10368(17) 0.33006(19) 0.0580(9) Uani 1 1 d .
H44 H -0.3052 0.1055 0.3392 0.070 Uiso 1 1 calc R
C45 C -0.1812(2) 0.15519(14) 0.32951(16) 0.0428(7) Uani 1 1 d .
C46 C -0.0814(2) 0.15099(11) 0.31599(14) 0.0316(6) Uani 1 1 d .
C47 C 0.0652(3) 0.09155(12) 0.28373(19) 0.0473(7) Uani 1 1 d .
H47 H 0.1106 0.1246 0.3087 0.057 Uiso 1 1 calc R
C48 C 0.0508(3) 0.09701(17) 0.1990(2) 0.0722(11) Uani 1 1 d .
H48A H 0.0062 0.0652 0.1729 0.108 Uiso 1 1 calc R
H48B H 0.1199 0.0952 0.1885 0.108 Uiso 1 1 calc R
H48C H 0.0169 0.1342 0.1813 0.108 Uiso 1 1 calc R
C49 C 0.1243(3) 0.03575(14) 0.3121(2) 0.0667(11) Uani 1 1 d .
H49A H 0.1337 0.0322 0.3666 0.100 Uiso 1 1 calc R
H49B H 0.1936 0.0366 0.3018 0.100 Uiso 1 1 calc R
H49C H 0.0837 0.0025 0.2862 0.100 Uiso 1 1 calc R
C50 C -0.2292(3) 0.21288(16) 0.34137(19) 0.0520(8) Uani 1 1 d .
H50 H -0.1766 0.2438 0.3396 0.062 Uiso 1 1 calc R
C51 C -0.2512(4) 0.2159(2) 0.4191(3) 0.0968(16) Uani 1 1 d .
H51A H -0.3013 0.1853 0.4229 0.145 Uiso 1 1 calc R
H51B H -0.2814 0.2539 0.4253 0.145 Uiso 1 1 calc R
H51C H -0.1850 0.2105 0.4586 0.145 Uiso 1 1 calc R
C52 C -0.3296(3) 0.22517(19) 0.2782(3) 0.0786(12) Uani 1 1 d .
H52A H -0.3123 0.2265 0.2297 0.118 Uiso 1 1 calc R
H52B H -0.3594 0.2625 0.2875 0.118 Uiso 1 1 calc R
H52C H -0.3813 0.1943 0.2770 0.118 Uiso 1 1 calc R
C53 C -0.1905(4) 0.3734(2) 0.3295(4) 0.113(2) Uani 1 1 d .
H53A H -0.1767 0.3577 0.2836 0.170 Uiso 1 1 calc R
H53B H -0.2284 0.4104 0.3178 0.170 Uiso 1 1 calc R
H53C H -0.2337 0.3459 0.3488 0.170 Uiso 1 1 calc R
C54 C -0.0869(3) 0.38323(15) 0.3885(2) 0.0575(9) Uani 1 1 d .
H54A H -0.1015 0.3938 0.4368 0.069 Uiso 1 1 calc R
H54B H -0.0494 0.4162 0.3728 0.069 Uiso 1 1 calc R
C55 C -0.0159(2) 0.33004(12) 0.40051(16) 0.0390(6) Uani 1 1 d .
C56 C 0.0126(2) 0.28931(13) 0.45200(17) 0.0417(7) Uani 1 1 d .
C57 C 0.0093(4) 0.28534(17) 0.5332(2) 0.0670(11) Uani 1 1 d .
H57A H 0.0830 0.2834 0.5652 0.080 Uiso 1 1 calc R
H57B H -0.0252 0.2482 0.5396 0.080 Uiso 1 1 calc R
C58 C -0.0463(4) 0.3335(2) 0.5634(3) 0.0958(16) Uani 1 1 d .
H58A H -0.0181 0.3711 0.5532 0.144 Uiso 1 1 calc R
H58B H -0.0345 0.3287 0.6179 0.144 Uiso 1 1 calc R
H58C H -0.1223 0.3320 0.5385 0.144 Uiso 1 1 calc R

loop_
_atom_site_aniso_label
_atom_site_aniso_U_11
_atom_site_aniso_U_22
_atom_site_aniso_U_33
_atom_site_aniso_U_23
_atom_site_aniso_U_13
_atom_site_aniso_U_12
Cr1 0.0311(2) 0.0260(2) 0.0237(2) 0.00162(15) 0.00324(16) -0.00193(16)
Cr2 0.0333(2) 0.0243(2) 0.0242(2) 0.00058(15) 0.00346(16) -0.00036(16)
N1 0.0337(12) 0.0235(10) 0.0257(10) 0.0024(8) 0.0043(9) -0.0019(8)
N2 0.0324(11) 0.0228(10) 0.0293(10) 0.0004(8) 0.0029(9) 0.0011(8)
N3 0.0318(11) 0.0254(10) 0.0238(10) 0.0030(8) 0.0056(8) -0.0025(8)
N4 0.0303(11) 0.0265(10) 0.0243(10) 0.0015(8) 0.0055(8) -0.0031(8)
C1 0.0383(15) 0.0283(12) 0.0272(12) 0.0007(10) -0.0013(11) 0.0016(11)
C2 0.0326(14) 0.0293(12) 0.0308(13) -0.0039(10) -0.0007(11) 0.0010(10)
C3 0.0455(16) 0.0259(12) 0.0314(13) 0.0007(10) -0.0005(12) 0.0010(11)
C4 0.058(2) 0.0310(14) 0.0401(16) -0.0015(12) -0.0025(14) 0.0114(13)
C5 0.079(2) 0.0247(13) 0.0423(17) 0.0062(12) 0.0004(16) -0.0012(15)
C6 0.071(2) 0.0313(14) 0.0368(15) 0.0053(12) 0.0069(15) -0.0090(14)
C7 0.0494(17) 0.0294(13) 0.0277(13) 0.0036(10) 0.0025(12) -0.0076(12)
C8 0.0383(15) 0.0241(12) 0.0253(12) 0.0026(9) -0.0025(10) -0.0022(10)
C9 0.0414(17) 0.0378(15) 0.0465(17) -0.0028(12) 0.0113(13) 0.0032(12)
C10 0.0423(19) 0.070(2) 0.067(2) -0.0042(19) 0.0067(17) -0.0032(17)
C11 0.076(3) 0.057(2) 0.054(2) -0.0059(16) 0.0234(19) 0.0016(18)
C12 0.059(2) 0.0392(15) 0.0357(15) 0.0044(12) 0.0163(14) -0.0073(14)
C13 0.087(3) 0.085(3) 0.0403(19) -0.0130(18) 0.0193(19) -0.008(2)
C14 0.064(2) 0.062(2) 0.062(2) 0.0084(18) 0.0212(19) -0.0160(18)
C15 0.0439(17) 0.0384(15) 0.0461(17) 0.0089(13) -0.0025(14) -0.0110(13)
C16 0.072(3) 0.051(2) 0.069(2) 0.0121(18) 0.005(2) -0.0244(18)
C17 0.109(4) 0.040(2) 0.078(3) 0.0016(19) 0.008(3) -0.031(2)
C18 0.094(3) 0.0295(16) 0.061(2) -0.0089(15) -0.005(2) -0.0043(17)
C19 0.058(2) 0.0282(14) 0.0404(16) -0.0020(11) -0.0075(14) 0.0045(13)
C20 0.0424(16) 0.0245(12) 0.0358(14) 0.0006(10) -0.0067(12) -0.0014(11)
C21 0.0387(17) 0.059(2) 0.0501(18) 0.0116(15) 0.0108(14) -0.0071(15)
C22 0.055(2) 0.086(3) 0.057(2) 0.015(2) 0.0170(18) -0.017(2)
C23 0.057(2) 0.098(3) 0.067(2) 0.031(2) 0.023(2) 0.022(2)
C24 0.060(2) 0.0362(15) 0.0462(17) -0.0150(13) 0.0004(15) 0.0098(14)
C25 0.098(3) 0.112(4) 0.043(2) 0.002(2) 0.005(2) 0.022(3)
C26 0.098(3) 0.072(3) 0.110(4) -0.005(3) 0.028(3) 0.037(3)
C27 0.0366(14) 0.0357(14) 0.0225(12) 0.0035(10) 0.0017(10) -0.0047(11)
C28 0.0336(14) 0.0365(14) 0.0252(12) 0.0012(10) 0.0017(10) -0.0064(11)
C29 0.0407(16) 0.0433(15) 0.0308(14) 0.0062(11) 0.0072(12) -0.0075(12)
C30 0.0487(18) 0.0553(19) 0.0391(16) 0.0079(14) 0.0164(14) -0.0061(15)
C31 0.0508(19) 0.060(2) 0.0435(17) 0.0177(15) 0.0099(15) -0.0176(16)
C32 0.0517(19) 0.0381(15) 0.0464(17) 0.0142(13) 0.0019(15) -0.0131(14)
C33 0.0405(16) 0.0341(14) 0.0357(14) 0.0081(11) 0.0001(12) -0.0049(12)
C34 0.0318(14) 0.0315(13) 0.0265(12) 0.0055(10) 0.0033(10) -0.0067(10)
C35 0.059(2) 0.0457(17) 0.0398(16) 0.0054(13) 0.0246(15) 0.0049(15)
C36 0.076(3) 0.073(3) 0.068(3) 0.008(2) 0.027(2) 0.026(2)
C37 0.102(3) 0.054(2) 0.050(2) -0.0073(16) 0.028(2) -0.008(2)
C38 0.056(2) 0.0326(14) 0.0494(18) 0.0100(13) 0.0105(15) 0.0057(13)
C39 0.106(3) 0.0386(18) 0.061(2) -0.0016(16) 0.015(2) 0.0036(19)
C40 0.069(3) 0.100(4) 0.095(3) -0.015(3) 0.002(3) 0.031(3)
C41 0.0473(17) 0.0293(13) 0.0317(14) 0.0039(11) -0.0021(12) -0.0075(12)
C42 0.071(2) 0.0341(15) 0.0434(17) 0.0076(13) -0.0046(16) -0.0144(15)
C43 0.066(2) 0.063(2) 0.0463(19) 0.0210(16) -0.0036(17) -0.0354(19)
C44 0.049(2) 0.075(3) 0.0489(19) 0.0172(17) 0.0115(16) -0.0254(18)
C45 0.0390(16) 0.0574(18) 0.0309(14) 0.0083(13) 0.0074(12) -0.0128(14)
C46 0.0329(14) 0.0342(13) 0.0248(12) 0.0045(10) 0.0028(10) -0.0095(11)
C47 0.0481(18) 0.0286(14) 0.060(2) -0.0097(13) 0.0059(15) -0.0007(13)
C48 0.084(3) 0.062(2) 0.084(3) 0.014(2) 0.045(2) 0.020(2)
C49 0.071(2) 0.0398(18) 0.075(3) -0.0114(17) -0.004(2) 0.0130(17)
C50 0.0374(17) 0.072(2) 0.0522(19) 0.0026(16) 0.0210(15) -0.0005(16)
C51 0.088(3) 0.145(5) 0.076(3) 0.011(3) 0.053(3) 0.033(3)
C52 0.061(3) 0.083(3) 0.085(3) 0.015(2) 0.008(2) 0.006(2)
C53 0.071(3) 0.075(3) 0.161(6) -0.012(3) -0.025(3) 0.032(2)
C54 0.056(2) 0.056(2) 0.064(2) 0.0036(17) 0.0212(18) 0.0211(16)
C55 0.0391(16) 0.0398(15) 0.0377(15) -0.0045(12) 0.0095(12) 0.0039(12)
C56 0.0393(16) 0.0443(16) 0.0425(16) -0.0065(13) 0.0131(13) 0.0027(13)
C57 0.101(3) 0.061(2) 0.048(2) 0.0027(16) 0.035(2) 0.021(2)
C58 0.140(5) 0.083(3) 0.088(3) -0.010(3) 0.071(3) -0.001(3)

loop_
_atom_type_symbol
_atom_type_description
_atom_type_scat_dispersion_real
_atom_type_scat_dispersion_imag
_atom_type_scat_source
C C 0.0033 0.0016 'International Tables Vol C Tables 4.2.6.8 and 6.1.1.4'
H H 0.0000 0.0000 'International Tables Vol C Tables 4.2.6.8 and 6.1.1.4'
N N 0.0061 0.0033 'International Tables Vol C Tables 4.2.6.8 and 6.1.1.4'
Cr Cr 0.3209 0.6236 'International Tables Vol C Tables 4.2.6.8 and 6.1.1.4'

loop_
_geom_angle_atom_site_label_1
_geom_angle_atom_site_label_2
_geom_angle_atom_site_label_3
_geom_angle
N4 Cr1 N1 142.37(9)
N4 Cr1 Cr2 102.66(6)
N1 Cr1 Cr2 106.16(6)
N4 Cr1 C56 106.57(11)
N1 Cr1 C56 106.69(11)
Cr2 Cr1 C56 66.97(9)
N2 Cr2 Cr1 103.96(6)
N2 Cr2 N3 126.13(9)
Cr1 Cr2 N3 103.39(6)
N2 Cr2 C55 118.42(11)
Cr1 Cr2 C55 87.78(9)
N3 Cr2 C55 108.12(11)
N2 Cr2 C56 101.42(11)
Cr1 Cr2 C56 59.47(8)
N3 Cr2 C56 132.45(10)
C55 Cr2 C56 36.05(11)
C1 N1 C8 112.2(2)
C1 N1 Cr1 127.48(16)
C8 N1 Cr1 120.34(16)
C2 N2 C20 112.8(2)
C2 N2 Cr2 128.77(18)
C20 N2 Cr2 117.32(16)
C27 N3 C34 112.0(2)
C27 N3 Cr2 121.65(17)
C34 N3 Cr2 125.84(16)
C28 N4 C46 113.3(2)
C28 N4 Cr1 128.80(17)
C46 N4 Cr1 117.91(15)
C2 C1 N1 124.8(2)
C1 C2 N2 125.7(2)
C4 C3 C8 118.2(3)
C4 C3 C9 118.8(3)
C8 C3 C9 123.0(2)
C5 C4 C3 121.2(3)
C4 C5 C6 120.3(3)
C5 C6 C7 121.5(3)
C6 C7 C8 117.8(3)
C6 C7 C12 119.4(3)
C8 C7 C12 122.5(2)
C3 C8 C7 121.0(2)
C3 C8 N1 119.6(2)
C7 C8 N1 119.4(2)
C11 C9 C3 112.3(3)
C11 C9 C10 109.6(3)
C3 C9 C10 110.8(3)
C7 C12 C13 109.8(3)
C7 C12 C14 113.8(3)
C13 C12 C14 111.1(3)
C16 C15 C20 117.7(3)
C16 C15 C21 119.6(3)
C20 C15 C21 122.6(3)
C17 C16 C15 121.7(4)
C18 C17 C16 120.2(3)
C17 C18 C19 121.5(3)
C20 C19 C18 117.7(3)
C20 C19 C24 122.3(3)
C18 C19 C24 120.0(3)
C19 C20 C15 121.1(3)
C19 C20 N2 120.5(3)
C15 C20 N2 118.3(2)
C15 C21 C23 111.2(3)
C15 C21 C22 113.2(3)
C23 C21 C22 109.3(3)
C19 C24 C25 112.2(3)
C19 C24 C26 111.3(3)
C25 C24 C26 108.4(3)
C28 C27 N3 126.9(2)
C27 C28 N4 124.5(2)
C30 C29 C34 118.4(3)
C30 C29 C35 119.1(3)
C34 C29 C35 122.6(2)
C31 C30 C29 121.5(3)
C32 C31 C30 120.1(3)
C31 C32 C33 121.6(3)
C32 C33 C34 117.5(3)
C32 C33 C38 120.0(3)
C34 C33 C38 122.3(3)
C29 C34 C33 121.0(2)
C29 C34 N3 118.5(2)
C33 C34 N3 120.4(2)
C29 C35 C36 111.6(3)
C29 C35 C37 110.8(3)
C36 C35 C37 110.7(3)
C33 C38 C39 113.2(3)
C33 C38 C40 109.8(3)
C39 C38 C40 111.2(3)
C42 C41 C46 117.3(3)
C42 C41 C47 120.7(3)
C46 C41 C47 121.9(2)
C43 C42 C41 122.0(3)
C44 C43 C42 120.0(3)
C43 C44 C45 121.8(3)
C44 C45 C46 117.6(3)
C44 C45 C50 120.2(3)
C46 C45 C50 122.2(3)
C45 C46 C41 121.2(2)
C45 C46 N4 119.1(2)
C41 C46 N4 119.6(2)
C41 C47 C49 113.3(3)
C41 C47 C48 111.4(3)
C49 C47 C48 109.4(3)
C45 C50 C52 111.1(3)
C45 C50 C51 111.4(3)
C52 C50 C51 111.0(3)
C53 C54 C55 112.5(3)
C56 C55 C54 136.5(3)
C56 C55 Cr2 82.46(19)
C54 C55 Cr2 137.3(2)
C55 C56 C57 132.7(3)
C55 C56 Cr1 103.6(2)
C57 C56 Cr1 123.5(2)
C55 C56 Cr2 61.48(17)
C57 C56 Cr2 145.6(3)
Cr1 C56 Cr2 53.56(7)
C56 C57 C58 117.7(3)

loop_
_geom_bond_atom_site_label_1
_geom_bond_atom_site_label_2
_geom_bond_distance
Cr1 N4 1.893(2)
Cr1 N1 1.908(2)
Cr1 Cr2 1.9361(7)
Cr1 C56 2.073(3)
Cr2 N2 1.926(2)
Cr2 N3 1.945(2)
Cr2 C55 1.963(3)
Cr2 C56 2.215(3)
N1 C1 1.376(3)
N1 C8 1.453(3)
N2 C2 1.368(3)
N2 C20 1.465(3)
N3 C27 1.372(3)
N3 C34 1.449(3)
N4 C28 1.380(3)
N4 C46 1.447(3)
C1 C2 1.355(4)
C3 C4 1.401(4)
C3 C8 1.401(4)
C3 C9 1.526(4)
C4 C5 1.373(5)
C5 C6 1.373(5)
C6 C7 1.396(4)
C7 C8 1.418(4)
C7 C12 1.507(4)
C9 C11 1.523(4)
C9 C10 1.528(4)
C12 C13 1.530(4)
C12 C14 1.533(4)
C15 C16 1.395(4)
C15 C20 1.423(4)
C15 C21 1.513(5)
C16 C17 1.376(6)
C17 C18 1.368(6)
C18 C19 1.412(4)
C19 C20 1.407(4)
C19 C24 1.491(5)
C21 C23 1.521(5)
C21 C22 1.525(4)
C24 C25 1.514(5)
C24 C26 1.537(5)
C27 C28 1.347(4)
C29 C30 1.392(4)
C29 C34 1.403(4)
C29 C35 1.525(4)
C30 C31 1.368(5)
C31 C32 1.367(5)
C32 C33 1.406(4)
C33 C34 1.408(4)
C33 C38 1.506(4)
C35 C36 1.525(5)
C35 C37 1.530(5)
C38 C39 1.524(5)
C38 C40 1.524(5)
C41 C42 1.393(4)
C41 C46 1.419(4)
C41 C47 1.510(4)
C42 C43 1.370(5)
C43 C44 1.361(5)
C44 C45 1.400(4)
C45 C46 1.404(4)
C45 C50 1.512(5)
C47 C49 1.521(4)
C47 C48 1.525(5)
C50 C52 1.532(5)
C50 C51 1.536(5)
C53 C54 1.512(6)
C54 C55 1.520(4)
C55 C56 1.315(4)
C56 C57 1.510(4)
C57 C58 1.516(5)

loop_
_geom_torsion_atom_site_label_1
_geom_torsion_atom_site_label_2
_geom_torsion_atom_site_label_3
_geom_torsion_atom_site_label_4
_geom_torsion
N4 Cr1 Cr2 N2 -161.99(10)
N1 Cr1 Cr2 N2 -6.47(10)
C56 Cr1 Cr2 N2 95.17(12)
N4 Cr1 Cr2 N3 -28.85(10)
N1 Cr1 Cr2 N3 126.67(9)
C56 Cr1 Cr2 N3 -131.69(12)
N4 Cr1 Cr2 C55 79.25(11)
N1 Cr1 Cr2 C55 -125.23(11)
C56 Cr1 Cr2 C55 -23.59(12)
N4 Cr1 Cr2 C56 102.83(11)
N1 Cr1 Cr2 C56 -101.64(12)
N4 Cr1 N1 C1 157.1(2)
Cr2 Cr1 N1 C1 18.5(2)
C56 Cr1 N1 C1 -51.7(2)
N4 Cr1 N1 C8 -20.7(3)
Cr2 Cr1 N1 C8 -159.25(18)
C56 Cr1 N1 C8 130.5(2)
Cr1 Cr2 N2 C2 -7.1(2)
N3 Cr2 N2 C2 -125.6(2)
C55 Cr2 N2 C2 88.0(2)
C56 Cr2 N2 C2 54.0(2)
Cr1 Cr2 N2 C20 -174.16(18)
N3 Cr2 N2 C20 67.3(2)
C55 Cr2 N2 C20 -79.1(2)
C56 Cr2 N2 C20 -113.1(2)
N2 Cr2 N3 C27 158.89(18)
Cr1 Cr2 N3 C27 40.1(2)
C55 Cr2 N3 C27 -51.9(2)
C56 Cr2 N3 C27 -20.5(3)
N2 Cr2 N3 C34 -30.0(2)
Cr1 Cr2 N3 C34 -148.77(19)
C55 Cr2 N3 C34 119.2(2)
C56 Cr2 N3 C34 150.6(2)
N1 Cr1 N4 C28 -125.8(2)
Cr2 Cr1 N4 C28 13.6(2)
C56 Cr1 N4 C28 83.0(2)
N1 Cr1 N4 C46 53.2(3)
Cr2 Cr1 N4 C46 -167.44(17)
C56 Cr1 N4 C46 -98.0(2)
C8 N1 C1 C2 162.2(3)
Cr1 N1 C1 C2 -15.7(4)
N1 C1 C2 N2 -2.6(5)
C20 N2 C2 C1 -177.9(3)
Cr2 N2 C2 C1 14.6(4)
C8 C3 C4 C5 1.8(4)
C9 C3 C4 C5 -179.2(3)
C3 C4 C5 C6 -0.1(5)
C4 C5 C6 C7 -0.7(5)
C5 C6 C7 C8 -0.1(4)
C5 C6 C7 C12 -174.4(3)
C4 C3 C8 C7 -2.6(4)
C9 C3 C8 C7 178.4(2)
C4 C3 C8 N1 176.0(2)
C9 C3 C8 N1 -3.0(4)
C6 C7 C8 C3 1.8(4)
C12 C7 C8 C3 175.9(2)
C6 C7 C8 N1 -176.8(2)
C12 C7 C8 N1 -2.8(4)
C1 N1 C8 C3 -63.7(3)
Cr1 N1 C8 C3 114.4(2)
C1 N1 C8 C7 114.9(3)
Cr1 N1 C8 C7 -67.0(3)
C4 C3 C9 C11 56.6(4)
C8 C3 C9 C11 -124.4(3)
C4 C3 C9 C10 -66.3(3)
C8 C3 C9 C10 112.7(3)
C6 C7 C12 C13 81.2(3)
C8 C7 C12 C13 -92.7(3)
C6 C7 C12 C14 -44.0(4)
C8 C7 C12 C14 142.0(3)
C20 C15 C16 C17 0.7(5)
C21 C15 C16 C17 -175.5(3)
C15 C16 C17 C18 0.5(6)
C16 C17 C18 C19 -0.6(6)
C17 C18 C19 C20 -0.6(5)
C17 C18 C19 C24 178.4(3)
C18 C19 C20 C15 1.9(4)
C24 C19 C20 C15 -177.1(3)
C18 C19 C20 N2 178.4(3)
C24 C19 C20 N2 -0.5(4)
C16 C15 C20 C19 -1.9(4)
C21 C15 C20 C19 174.2(3)
C16 C15 C20 N2 -178.6(3)
C21 C15 C20 N2 -2.5(4)
C2 N2 C20 C19 -81.4(3)
Cr2 N2 C20 C19 87.7(3)
C2 N2 C20 C15 95.3(3)
Cr2 N2 C20 C15 -95.6(3)
C16 C15 C21 C23 95.6(4)
C20 C15 C21 C23 -80.4(4)
C16 C15 C21 C22 -28.0(4)
C20 C15 C21 C22 156.0(3)
C20 C19 C24 C25 98.1(4)
C18 C19 C24 C25 -80.8(4)
C20 C19 C24 C26 -140.2(3)
C18 C19 C24 C26 40.9(4)
C34 N3 C27 C28 163.4(3)
Cr2 N3 C27 C28 -24.4(4)
N3 C27 C28 N4 -2.7(5)
C46 N4 C28 C27 -171.7(3)
Cr1 N4 C28 C27 7.3(4)
C34 C29 C30 C31 0.7(4)
C35 C29 C30 C31 179.2(3)
C29 C30 C31 C32 -0.1(5)
C30 C31 C32 C33 -0.2(5)
C31 C32 C33 C34 -0.2(4)
C31 C32 C33 C38 -175.5(3)
C30 C29 C34 C33 -1.1(4)
C35 C29 C34 C33 -179.5(3)
C30 C29 C34 N3 175.2(2)
C35 C29 C34 N3 -3.2(4)
C32 C33 C34 C29 0.8(4)
C38 C33 C34 C29 176.0(3)
C32 C33 C34 N3 -175.4(2)
C38 C33 C34 N3 -0.2(4)
C27 N3 C34 C29 -71.8(3)
Cr2 N3 C34 C29 116.4(2)
C27 N3 C34 C33 104.5(3)
Cr2 N3 C34 C33 -67.3(3)
C30 C29 C35 C36 60.1(4)
C34 C29 C35 C36 -121.5(3)
C30 C29 C35 C37 -63.7(4)
C34 C29 C35 C37 114.7(3)
C32 C33 C38 C39 -48.7(4)
C34 C33 C38 C39 136.2(3)
C32 C33 C38 C40 76.3(4)
C34 C33 C38 C40 -98.8(4)
C46 C41 C42 C43 0.8(4)
C47 C41 C42 C43 -176.0(3)
C41 C42 C43 C44 -0.7(5)
C42 C43 C44 C45 0.3(5)
C43 C44 C45 C46 -0.1(5)
C43 C44 C45 C50 178.5(3)
C44 C45 C46 C41 0.2(4)
C50 C45 C46 C41 -178.3(3)
C44 C45 C46 N4 177.5(2)
C50 C45 C46 N4 -1.0(4)
C42 C41 C46 C45 -0.6(4)
C47 C41 C46 C45 176.2(3)
C42 C41 C46 N4 -177.9(2)
C47 C41 C46 N4 -1.1(4)
C28 N4 C46 C45 -83.4(3)
Cr1 N4 C46 C45 97.5(2)
C28 N4 C46 C41 93.9(3)
Cr1 N4 C46 C41 -85.2(3)
C42 C41 C47 C49 -34.3(4)
C46 C41 C47 C49 149.1(3)
C42 C41 C47 C48 89.6(3)
C46 C41 C47 C48 -87.1(3)
C44 C45 C50 C52 -62.9(4)
C46 C45 C50 C52 115.6(3)
C44 C45 C50 C51 61.4(4)
C46 C45 C50 C51 -120.0(4)
C53 C54 C55 C56 -104.6(5)
C53 C54 C55 Cr2 106.1(4)
N2 Cr2 C55 C56 -68.8(2)
Cr1 Cr2 C55 C56 35.85(17)
N3 Cr2 C55 C56 139.22(18)
N2 Cr2 C55 C54 90.4(3)
Cr1 Cr2 C55 C54 -164.9(3)
N3 Cr2 C55 C54 -61.5(3)
C56 Cr2 C55 C54 159.3(4)
C54 C55 C56 C57 -18.7(7)
Cr2 C55 C56 C57 140.9(4)
C54 C55 C56 Cr1 166.2(3)
Cr2 C55 C56 Cr1 -34.22(14)
C54 C55 C56 Cr2 -159.6(4)
N4 Cr1 C56 C55 -59.1(2)
N1 Cr1 C56 C55 138.8(2)
Cr2 Cr1 C56 C55 37.90(19)
N4 Cr1 C56 C57 125.2(3)
N1 Cr1 C56 C57 -37.0(3)
Cr2 Cr1 C56 C57 -137.8(3)
N4 Cr1 C56 Cr2 -97.00(8)
N1 Cr1 C56 Cr2 100.86(8)
N2 Cr2 C56 C55 123.21(18)
Cr1 Cr2 C56 C55 -137.2(2)
N3 Cr2 C56 C55 -57.3(2)
N2 Cr2 C56 C57 -1.7(4)
Cr1 Cr2 C56 C57 97.9(4)
N3 Cr2 C56 C57 177.8(4)
C55 Cr2 C56 C57 -125.0(5)
N2 Cr2 C56 Cr1 -99.59(8)
N3 Cr2 C56 Cr1 79.92(12)
C55 Cr2 C56 Cr1 137.2(2)
C55 C56 C57 C58 7.2(7)
Cr1 C56 C57 C58 -178.5(3)
Cr2 C56 C57 C58 108.6(5)
